data_7003173
loop_
_publ_author_name
'Prince, Paul D.'
'Bearpark, Michael J.'
'McGrady, G. Sean'
'Steed, Jonathan W.'

_publ_section_title
;
 Hypervalent hydridosilicates: synthesis, structure and hydride
 bridging
;
_journal_issue 2
_journal_name_full 'Dalton Transactions'
_journal_page_first 271
_journal_page_last 282
_journal_paper_doi 10.1039/b713427d
_journal_year 2008
_chemical_formula_sum 'C21 H47 K O9 Si'
_chemical_formula_weight 510.78
_chemical_name_systematic
;
?
;
_space_group_IT_number 19
_symmetry_cell_setting orthorhombic
_symmetry_space_group_name_Hall 'P 2ac 2ab'
_symmetry_space_group_name_H-M 'P 21 21 21'
_atom_sites_solution_hydrogens mixed
_atom_sites_solution_primary direct
_atom_sites_solution_secondary difmap
_audit_creation_method SHELXL-97
_cell_angle_alpha 90.00
_cell_angle_beta 90.00
_cell_angle_gamma 90.00
_cell_formula_units_Z 4
_cell_length_a 9.2574(9)
_cell_length_b 15.1610(12)
_cell_length_c 20.5984(17)
_cell_measurement_temperature 145(2)
_cell_volume 2891.0(4)
_computing_cell_refinement DENZO-SMN
_computing_data_collection Collect
_computing_data_reduction DENZO-SMN
_computing_molecular_graphics 'XSeed interface to POVRay'
_computing_publication_material 'CIFTAB (Sheldrick, 1997)'
_computing_structure_refinement 'SHELXL-97 (Sheldrick, 1997)'
_computing_structure_solution 'SHELXS-97 (Sheldrick, 1990)'
_diffrn_ambient_temperature 145(2)
_diffrn_measured_fraction_theta_full 0.987
_diffrn_measured_fraction_theta_max 0.987
_diffrn_measurement_device_type KappaCCD
_diffrn_measurement_method \w
_diffrn_radiation_monochromator graphite
_diffrn_radiation_source 'fine-focus sealed tube'
_diffrn_radiation_type MoK\a
_diffrn_radiation_wavelength 0.71070
_diffrn_reflns_av_R_equivalents 0.0809
_diffrn_reflns_av_sigmaI/netI 0.1030
_diffrn_reflns_limit_h_max 11
_diffrn_reflns_limit_h_min -8
_diffrn_reflns_limit_k_max 18
_diffrn_reflns_limit_k_min -15
_diffrn_reflns_limit_l_max 24
_diffrn_reflns_limit_l_min -19
_diffrn_reflns_number 10561
_diffrn_reflns_theta_full 25.00
_diffrn_reflns_theta_max 25.00
_diffrn_reflns_theta_min 3.34
_diffrn_standards_decay_% 0
_diffrn_standards_number 0
_exptl_absorpt_coefficient_mu 0.266
_exptl_absorpt_correction_T_max 0.9487
_exptl_absorpt_correction_T_min 0.9244
_exptl_absorpt_correction_type empirical
_exptl_absorpt_process_details scalepack
_exptl_crystal_colour colourless
_exptl_crystal_density_diffrn 1.174
_exptl_crystal_density_method 'not measured'
_exptl_crystal_description block
_exptl_crystal_F_000 1112
_exptl_crystal_size_max 0.30
_exptl_crystal_size_mid 0.20
_exptl_crystal_size_min 0.20
_refine_diff_density_max 0.464
_refine_diff_density_min -0.274
_refine_diff_density_rms 0.058
_refine_ls_abs_structure_details 'Flack H D (1983), Acta Cryst. A39, 876-881'
_refine_ls_abs_structure_Flack 0.00(8)
_refine_ls_extinction_coef 0.0037(19)
_refine_ls_extinction_expression Fc^*^=kFc[1+0.001xFc^2^\l^3^/sin(2\q)]^-1/4^
_refine_ls_extinction_method SHELXL
_refine_ls_goodness_of_fit_ref 1.056
_refine_ls_hydrogen_treatment mixed
_refine_ls_matrix_type full
_refine_ls_number_parameters 300
_refine_ls_number_reflns 4928
_refine_ls_number_restraints 0
_refine_ls_restrained_S_all 1.056
_refine_ls_R_factor_all 0.1049
_refine_ls_R_factor_gt 0.0677
_refine_ls_shift/su_max 0.000
_refine_ls_shift/su_mean 0.000
_refine_ls_structure_factor_coef Fsqd
_refine_ls_weighting_details 'calc w=1/[\s^2^(Fo^2^)+(0.0755P)^2^+0.7412P] where P=(Fo^2^+2Fc^2^)/3'
_refine_ls_weighting_scheme calc
_refine_ls_wR_factor_gt 0.1453
_refine_ls_wR_factor_ref 0.1628
_reflns_number_gt 3533
_reflns_number_total 4928
_reflns_threshold_expression >2sigma(I)
_cod_data_source_file b713427d.txt
_cod_data_source_block 7.CIF
_cod_original_sg_symbol_H-M P212121
_cod_database_code 7003173

loop_
_symmetry_equiv_pos_as_xyz
'x, y, z'
'-x+1/2, -y, z+1/2'
'x+1/2, -y+1/2, -z'
'-x, y+1/2, -z+1/2'

loop_
_atom_site_label
_atom_site_type_symbol
_atom_site_fract_x
_atom_site_fract_y
_atom_site_fract_z
_atom_site_U_iso_or_equiv
_atom_site_adp_type
_atom_site_occupancy
_atom_site_symmetry_multiplicity
_atom_site_calc_flag
_atom_site_refinement_flags
_atom_site_disorder_assembly
_atom_site_disorder_group
K1 K -0.70062(11) -0.59522(7) -0.08466(5) 0.0393(3) Uani 1 1 d . . .
Si1 Si -0.46168(15) -0.43354(9) -0.16055(7) 0.0411(4) Uani 1 1 d . . .
O1 O -0.3713(4) -0.4627(2) -0.22893(16) 0.0469(9) Uani 1 1 d . . .
C1 C -0.4851(7) -0.5837(4) -0.2836(3) 0.0662(17) Uani 1 1 d . . .
H1A H -0.5180 -0.5399 -0.3153 0.099 Uiso 1 1 calc R . .
H1B H -0.5607 -0.5931 -0.2511 0.099 Uiso 1 1 calc R . .
H1C H -0.4645 -0.6394 -0.3059 0.099 Uiso 1 1 calc R . .
H2S H -0.4936 -0.3467 -0.1920 0.052(15) Uiso 1 1 d R . .
O2 O -0.3755(4) -0.3940(2) -0.09065(19) 0.0606(10) Uani 1 1 d . . .
C2 C -0.3516(6) -0.5513(3) -0.2511(3) 0.0468(13) Uani 1 1 d . . .
H2 H -0.3307 -0.5898 -0.2129 0.056 Uiso 1 1 calc R . .
O3 O -0.6457(4) -0.4477(2) -0.16245(18) 0.0546(10) Uani 1 1 d . . .
C3 C -0.2206(7) -0.5511(5) -0.2957(3) 0.0728(19) Uani 1 1 d . . .
H3A H -0.2424 -0.5170 -0.3349 0.109 Uiso 1 1 calc R . .
H3B H -0.1966 -0.6119 -0.3078 0.109 Uiso 1 1 calc R . .
H3C H -0.1383 -0.5245 -0.2731 0.109 Uiso 1 1 calc R . .
O4 O -0.4469(4) -0.6965(2) -0.05812(16) 0.0465(9) Uani 1 1 d . . .
C4 C -0.1987(7) -0.2813(4) -0.1100(4) 0.0746(19) Uani 1 1 d . . .
H4A H -0.1224 -0.3053 -0.0821 0.112 Uiso 1 1 calc R . .
H4B H -0.1892 -0.2170 -0.1123 0.112 Uiso 1 1 calc R . .
H4C H -0.1898 -0.3063 -0.1537 0.112 Uiso 1 1 calc R . .
O5 O -0.5458(4) -0.5824(2) 0.04121(16) 0.0501(9) Uani 1 1 d . . .
C5 C -0.3435(6) -0.3047(3) -0.0822(3) 0.0555(14) Uani 1 1 d . . .
H5 H -0.4195 -0.2685 -0.1041 0.067 Uiso 1 1 calc R . .
O6 O -0.8140(4) -0.4948(2) 0.02022(18) 0.0522(10) Uani 1 1 d . . .
C6 C -0.3454(11) -0.2852(5) -0.0100(4) 0.102(3) Uani 1 1 d . . .
H6A H -0.4429 -0.2949 0.0071 0.153 Uiso 1 1 calc R . .
H6B H -0.3171 -0.2238 -0.0026 0.153 Uiso 1 1 calc R . .
H6C H -0.2774 -0.3245 0.0123 0.153 Uiso 1 1 calc R . .
O7 O -1.0247(4) -0.5748(2) -0.05632(17) 0.0520(10) Uani 1 1 d . . .
C7 C -0.7946(8) -0.3182(5) -0.1583(4) 0.088(2) Uani 1 1 d . . .
H7A H -0.8473 -0.3434 -0.1215 0.132 Uiso 1 1 calc R . .
H7B H -0.8602 -0.2818 -0.1843 0.132 Uiso 1 1 calc R . .
H7C H -0.7149 -0.2816 -0.1422 0.132 Uiso 1 1 calc R . .
O8 O -0.9264(4) -0.6843(2) -0.15644(16) 0.0468(9) Uani 1 1 d . . .
C8 C -0.7364(6) -0.3897(4) -0.1987(3) 0.0607(17) Uani 1 1 d . . .
H8 H -0.6757 -0.3621 -0.2333 0.073 Uiso 1 1 calc R . .
O9 O -0.6601(4) -0.7705(2) -0.13812(16) 0.0476(9) Uani 1 1 d . . .
C9 C -0.8536(8) -0.4427(5) -0.2321(4) 0.087(2) Uani 1 1 d . . .
H9A H -0.8107 -0.4947 -0.2527 0.130 Uiso 1 1 calc R . .
H9B H -0.9005 -0.4062 -0.2652 0.130 Uiso 1 1 calc R . .
H9C H -0.9254 -0.4615 -0.2000 0.130 Uiso 1 1 calc R . .
C10 C -0.3710(6) -0.6846(4) 0.0022(3) 0.0501(14) Uani 1 1 d . . .
H10A H -0.2661 -0.6939 -0.0042 0.060 Uiso 1 1 calc R . .
H10B H -0.4060 -0.7274 0.0349 0.060 Uiso 1 1 calc R . .
C11 C -0.3997(6) -0.5918(4) 0.0247(2) 0.0527(14) Uani 1 1 d . . .
H11A H -0.3386 -0.5783 0.0629 0.063 Uiso 1 1 calc R . .
H11B H -0.3747 -0.5497 -0.0103 0.063 Uiso 1 1 calc R . .
C12 C -0.5772(7) -0.4951(4) 0.0633(3) 0.0624(16) Uani 1 1 d . . .
H12A H -0.5492 -0.4518 0.0297 0.075 Uiso 1 1 calc R . .
H12B H -0.5210 -0.4824 0.1031 0.075 Uiso 1 1 calc R . .
C13 C -0.7348(7) -0.4871(4) 0.0774(3) 0.0643(17) Uani 1 1 d . . .
H13A H -0.7644 -0.5340 0.1081 0.077 Uiso 1 1 calc R . .
H13B H -0.7547 -0.4293 0.0978 0.077 Uiso 1 1 calc R . .
C14 C -0.9638(7) -0.4785(4) 0.0289(3) 0.0588(16) Uani 1 1 d . . .
H14A H -0.9781 -0.4182 0.0464 0.071 Uiso 1 1 calc R . .
H14B H -1.0040 -0.5210 0.0606 0.071 Uiso 1 1 calc R . .
C15 C -1.0400(7) -0.4873(3) -0.0335(3) 0.0591(16) Uani 1 1 d . . .
H15A H -1.1436 -0.4731 -0.0278 0.071 Uiso 1 1 calc R . .
H15B H -0.9988 -0.4456 -0.0656 0.071 Uiso 1 1 calc R . .
C16 C -1.1066(6) -0.5890(4) -0.1144(3) 0.0598(15) Uani 1 1 d . . .
H16A H -1.0809 -0.5439 -0.1472 0.072 Uiso 1 1 calc R . .
H16B H -1.2111 -0.5836 -0.1049 0.072 Uiso 1 1 calc R . .
C17 C -1.0746(6) -0.6793(4) -0.1405(3) 0.0585(15) Uani 1 1 d . . .
H17A H -1.0985 -0.7244 -0.1074 0.070 Uiso 1 1 calc R . .
H17B H -1.1340 -0.6907 -0.1795 0.070 Uiso 1 1 calc R . .
C18 C -0.8915(6) -0.7670(4) -0.1863(3) 0.0550(15) Uani 1 1 d . . .
H18A H -0.9441 -0.7729 -0.2279 0.066 Uiso 1 1 calc R . .
H18B H -0.9214 -0.8161 -0.1575 0.066 Uiso 1 1 calc R . .
C19 C -0.7338(6) -0.7718(3) -0.1981(2) 0.0485(14) Uani 1 1 d . . .
H19A H -0.7104 -0.8267 -0.2219 0.058 Uiso 1 1 calc R . .
H19B H -0.7029 -0.7211 -0.2250 0.058 Uiso 1 1 calc R . .
C20 C -0.5084(6) -0.7884(3) -0.1452(3) 0.0494(14) Uani 1 1 d . . .
H20A H -0.4639 -0.7442 -0.1743 0.059 Uiso 1 1 calc R . .
H20B H -0.4944 -0.8475 -0.1646 0.059 Uiso 1 1 calc R . .
C21 C -0.4384(6) -0.7848(3) -0.0803(3) 0.0520(13) Uani 1 1 d . . .
H21A H -0.4887 -0.8247 -0.0497 0.062 Uiso 1 1 calc R . .
H21B H -0.3362 -0.8036 -0.0835 0.062 Uiso 1 1 calc R . .
H1S H -0.475(5) -0.516(3) -0.119(2) 0.050 Uiso 1 1 d . . .

loop_
_atom_site_aniso_label
_atom_site_aniso_U_11
_atom_site_aniso_U_22
_atom_site_aniso_U_33
_atom_site_aniso_U_23
_atom_site_aniso_U_13
_atom_site_aniso_U_12
K1 0.0390(6) 0.0410(6) 0.0378(5) -0.0053(5) 0.0054(5) -0.0037(5)
Si1 0.0372(8) 0.0437(8) 0.0423(8) 0.0135(6) 0.0015(6) 0.0012(6)
O1 0.051(2) 0.045(2) 0.045(2) 0.0080(16) 0.0084(17) -0.0018(17)
C1 0.070(4) 0.066(4) 0.063(4) 0.010(3) -0.016(3) -0.004(3)
O2 0.067(2) 0.051(2) 0.063(2) -0.0007(19) 0.000(2) 0.0026(19)
C2 0.046(3) 0.044(3) 0.050(3) -0.001(2) 0.001(3) -0.001(3)
O3 0.047(2) 0.060(2) 0.057(2) 0.0209(19) 0.0036(18) 0.0050(18)
C3 0.069(5) 0.075(4) 0.074(4) -0.007(3) 0.025(4) -0.005(4)
O4 0.049(2) 0.046(2) 0.0447(19) 0.0044(15) -0.0087(18) 0.0022(17)
C4 0.068(4) 0.050(3) 0.106(5) 0.010(3) -0.012(4) -0.005(3)
O5 0.045(2) 0.058(2) 0.047(2) -0.0039(17) 0.0013(18) -0.0094(19)
C5 0.060(4) 0.040(3) 0.066(4) 0.003(3) -0.009(3) 0.006(3)
O6 0.057(2) 0.046(2) 0.054(2) -0.0040(16) 0.008(2) -0.0061(19)
C6 0.143(8) 0.060(4) 0.103(6) -0.015(4) 0.013(6) 0.004(5)
O7 0.053(2) 0.050(2) 0.053(2) 0.0063(16) -0.0032(19) 0.0113(18)
C7 0.062(4) 0.078(5) 0.124(6) -0.006(4) 0.007(5) 0.016(4)
O8 0.040(2) 0.057(2) 0.044(2) -0.0004(17) -0.0024(17) -0.0037(16)
C8 0.049(3) 0.050(4) 0.084(4) 0.029(3) -0.004(3) 0.007(3)
O9 0.049(2) 0.048(2) 0.045(2) -0.0122(15) 0.0048(18) -0.0019(16)
C9 0.061(4) 0.093(5) 0.105(6) 0.024(4) -0.031(4) 0.000(4)
C10 0.035(3) 0.075(4) 0.040(3) 0.009(3) -0.005(2) 0.001(3)
C11 0.051(3) 0.071(4) 0.037(3) 0.001(3) -0.004(2) -0.013(3)
C12 0.062(4) 0.058(4) 0.068(4) -0.015(3) -0.002(3) -0.019(3)
C13 0.080(4) 0.048(3) 0.065(4) -0.023(3) -0.001(4) -0.011(3)
C14 0.060(4) 0.039(3) 0.077(4) -0.005(3) 0.021(4) 0.008(3)
C15 0.058(4) 0.044(3) 0.075(4) 0.014(3) 0.019(3) 0.011(3)
C16 0.048(3) 0.080(4) 0.052(3) 0.013(3) 0.002(3) 0.017(3)
C17 0.043(3) 0.080(4) 0.052(3) 0.004(3) -0.011(3) -0.005(3)
C18 0.055(4) 0.066(4) 0.044(3) -0.006(3) -0.004(3) -0.014(3)
C19 0.074(4) 0.042(3) 0.030(3) -0.007(2) 0.008(3) -0.009(3)
C20 0.050(3) 0.046(3) 0.053(3) -0.006(2) 0.020(3) 0.012(2)
C21 0.050(3) 0.047(3) 0.059(3) 0.003(3) 0.010(3) 0.006(3)

loop_
_atom_type_symbol
_atom_type_description
_atom_type_scat_dispersion_real
_atom_type_scat_dispersion_imag
_atom_type_scat_source
C C 0.0033 0.0016 'International Tables Vol C Tables 4.2.6.8 and 6.1.1.4'
H H 0.0000 0.0000 'International Tables Vol C Tables 4.2.6.8 and 6.1.1.4'
O O 0.0106 0.0060 'International Tables Vol C Tables 4.2.6.8 and 6.1.1.4'
Si Si 0.0817 0.0704 'International Tables Vol C Tables 4.2.6.8 and 6.1.1.4'
K K 0.2009 0.2494 'International Tables Vol C Tables 4.2.6.8 and 6.1.1.4'

loop_
_geom_angle_atom_site_label_1
_geom_angle_atom_site_label_2
_geom_angle_atom_site_label_3
_geom_angle
_geom_angle_site_symmetry_1
_geom_angle_site_symmetry_3
_geom_angle_publ_flag
O3 K1 O6 94.25(10) . . ?
O3 K1 O4 112.91(11) . . ?
O6 K1 O4 116.45(11) . . ?
O3 K1 O8 102.22(11) . . ?
O6 K1 O8 111.80(11) . . ?
O4 K1 O8 116.14(10) . . ?
O3 K1 O9 119.43(11) . . ?
O6 K1 O9 145.75(10) . . ?
O4 K1 O9 58.30(10) . . ?
O8 K1 O9 58.14(10) . . ?
O3 K1 O5 111.11(11) . . ?
O6 K1 O5 58.65(11) . . ?
O4 K1 O5 58.08(10) . . ?
O8 K1 O5 145.61(10) . . ?
O9 K1 O5 109.20(10) . . ?
O3 K1 O7 101.89(10) . . ?
O6 K1 O7 56.04(10) . . ?
O4 K1 O7 145.10(10) . . ?
O8 K1 O7 55.86(10) . . ?
O9 K1 O7 106.89(10) . . ?
O5 K1 O7 107.40(10) . . ?
O1 Si1 O3 116.0(2) . . ?
O1 Si1 O2 123.1(2) . . ?
O3 Si1 O2 120.9(2) . . ?
C2 O1 Si1 124.9(3) . . ?
C5 O2 Si1 122.0(3) . . ?
O1 C2 C1 110.4(5) . . ?
O1 C2 C3 107.1(4) . . ?
C1 C2 C3 113.0(5) . . ?
C8 O3 Si1 121.3(3) . . ?
C8 O3 K1 133.2(3) . . ?
Si1 O3 K1 105.49(16) . . ?
C21 O4 C10 111.7(4) . . ?
C21 O4 K1 119.4(3) . . ?
C10 O4 K1 119.9(3) . . ?
C11 O5 C12 111.5(4) . . ?
C11 O5 K1 104.3(3) . . ?
C12 O5 K1 103.9(3) . . ?
O2 C5 C4 111.8(5) . . ?
O2 C5 C6 107.9(5) . . ?
C4 C5 C6 109.8(6) . . ?
C13 O6 C14 113.1(4) . . ?
C13 O6 K1 119.6(3) . . ?
C14 O6 K1 123.3(3) . . ?
C15 O7 C16 111.4(4) . . ?
C15 O7 K1 104.8(3) . . ?
C16 O7 K1 110.1(3) . . ?
C17 O8 C18 111.4(4) . . ?
C17 O8 K1 123.9(3) . . ?
C18 O8 K1 117.6(3) . . ?
O3 C8 C7 112.0(6) . . ?
O3 C8 C9 109.4(5) . . ?
C7 C8 C9 112.7(6) . . ?
C19 O9 C20 112.4(4) . . ?
C19 O9 K1 106.5(3) . . ?
C20 O9 K1 109.7(3) . . ?
O4 C10 C11 107.3(4) . . ?
O5 C11 C10 109.8(4) . . ?
O5 C12 C13 109.6(4) . . ?
O6 C13 C12 110.1(5) . . ?
O6 C14 C15 109.9(5) . . ?
O7 C15 C14 109.1(4) . . ?
O7 C16 C17 109.3(4) . . ?
O8 C17 C16 108.9(5) . . ?
O8 C18 C19 109.6(4) . . ?
O9 C19 C18 109.3(4) . . ?
O9 C20 C21 109.2(4) . . ?
O4 C21 C20 107.5(4) . . ?

loop_
_geom_bond_atom_site_label_1
_geom_bond_atom_site_label_2
_geom_bond_distance
_geom_bond_site_symmetry_2
_geom_bond_publ_flag
K1 O3 2.798(4) . ?
K1 O6 2.844(4) . ?
K1 O4 2.859(4) . ?
K1 O8 2.895(3) . ?
K1 O9 2.900(3) . ?
K1 O5 2.969(3) . ?
K1 O7 3.072(4) . ?
Si1 O1 1.697(4) . ?
Si1 O3 1.717(4) . ?
Si1 O2 1.752(4) . ?
O1 C2 1.430(6) . ?
C1 C2 1.489(8) . ?
O2 C5 1.396(6) . ?
C2 C3 1.521(8) . ?
O3 C8 1.427(6) . ?
O4 C21 1.417(6) . ?
O4 C10 1.439(6) . ?
C4 C5 1.500(9) . ?
O5 C11 1.402(6) . ?
O5 C12 1.430(6) . ?
C5 C6 1.518(9) . ?
O6 C13 1.391(7) . ?
O6 C14 1.421(7) . ?
O7 C15 1.415(6) . ?
O7 C16 1.434(6) . ?
C7 C8 1.470(9) . ?
O8 C17 1.413(6) . ?
O8 C18 1.434(7) . ?
C8 C9 1.515(9) . ?
O9 C19 1.412(6) . ?
O9 C20 1.438(6) . ?
C10 C11 1.505(8) . ?
C12 C13 1.493(8) . ?
C14 C15 1.474(8) . ?
C16 C17 1.500(8) . ?
C18 C19 1.481(8) . ?
C20 C21 1.485(8) . ?
